data_1010478
loop_
_publ_author_name
'Bjurstroem, T'

_publ_section_title
;
Roentgenanalyse der Systeme Eisen-Bor, Kobalt-Bor und Nickel-Bor
;
_journal_coden_ASTM ARKGAJ
_journal_name_full 'Arkiv foer Kemi, Mineralogi och Geologi, A'
_journal_page_first 1
_journal_page_last 12
_journal_volume 11
_journal_year 1933
_chemical_formula_structural 'Co B'
_chemical_formula_sum 'B Co'
_chemical_name_systematic 'Cobalt boride (1/1)'
_space_group_IT_number 62
_symmetry_cell_setting orthorhombic
_symmetry_Int_Tables_number 62
_symmetry_space_group_name_Hall '-P 2c 2ab'
_symmetry_space_group_name_H-M 'P b n m'
_cell_angle_alpha 90
_cell_angle_beta 90
_cell_angle_gamma 90
_cell_formula_units_Z 4
_cell_length_a 3.948
_cell_length_b 5.243
_cell_length_c 3.307
_cell_volume 68.5
_cod_database_code 1010478

loop_
_symmetry_equiv_pos_as_xyz
x,y,z
1/2-x,1/2+y,1/2-z
-x,-y,1/2+z
1/2+x,1/2-y,-z
-x,-y,-z
1/2+x,1/2-y,1/2+z
x,y,1/2-z
1/2-x,1/2+y,z

loop_
_atom_site_label
_atom_site_type_symbol
_atom_site_symmetry_multiplicity
_atom_site_Wyckoff_symbol
_atom_site_fract_x
_atom_site_fract_y
_atom_site_fract_z
_atom_site_occupancy
_atom_site_attached_hydrogens
_atom_site_calc_flag
Co1 Co0 4 c 0.125 0.18 0.25 1. 0 d
B1 B0 4 c -0.36 0.037 0.25 1. 0 d

loop_
_atom_type_symbol
_atom_type_oxidation_number
Co0 0.000
B0 0.000
